data_4122079
loop_
_publ_author_name
'Tsou, Chih-Chin'
'Chiu, Wei-Chun'
'Ke, Chun-Hung'
'Tsai, Jia-Chun'
'Wang, Yun-Ming'
'Chiang, Ming-Hsi'
'Liaw, Wen-Feng'

_publ_section_title
;
 Iron(III) Bound by Hydrosulfide Anion Ligands: NO-Promoted Stabilization
 of the [Fe(III)-SH] Motif.
;
_journal_issue 26
_journal_name_full 'Journal of the American Chemical Society'
_journal_page_first 9424
_journal_page_last 9433
_journal_paper_doi 10.1021/ja503683y
_journal_volume 136
_journal_year 2014
_chemical_formula_moiety 'C12 H26 Fe K N2 O8 S2'
_chemical_formula_sum 'C12 H26 Fe K N2 O8 S2'
_chemical_formula_weight 485.42
_chemical_name_systematic
;
 ?
;
_space_group_IT_number 15
_symmetry_cell_setting monoclinic
_symmetry_space_group_name_Hall '-C 2yc'
_symmetry_space_group_name_H-M 'C 1 2/c 1'
_atom_sites_solution_hydrogens geom
_atom_sites_solution_primary direct
_atom_sites_solution_secondary difmap
_audit_creation_method SHELXL-97
_cell_angle_alpha 90.00
_cell_angle_beta 106.926(4)
_cell_angle_gamma 90.00
_cell_formula_units_Z 8
_cell_length_a 16.384(4)
_cell_length_b 13.579(3)
_cell_length_c 20.445(5)
_cell_measurement_reflns_used 0
_cell_measurement_temperature 200(2)
_cell_measurement_theta_max 0
_cell_measurement_theta_min 0
_cell_volume 4351.5(18)
_computing_molecular_graphics 'Ortep-3 for Windows (Farrugia, 1997)'
_computing_publication_material 'WinGX publication routines (Farrugia, 1999)'
_computing_structure_refinement 'SHELXL-97 (Sheldrick, 1997)'
_computing_structure_solution 'SHELXS-86 (Sheldrick, 1986)'
_diffrn_ambient_temperature 200(2)
_diffrn_measured_fraction_theta_full 0.998
_diffrn_measured_fraction_theta_max 0.998
_diffrn_radiation_monochromator graphite
_diffrn_radiation_source 'fine-focus sealed tube'
_diffrn_radiation_type MoK\a
_diffrn_radiation_wavelength 0.71073
_diffrn_reflns_av_R_equivalents 0.0660
_diffrn_reflns_av_sigmaI/netI 0.0616
_diffrn_reflns_limit_h_max 19
_diffrn_reflns_limit_h_min -19
_diffrn_reflns_limit_k_max 16
_diffrn_reflns_limit_k_min -13
_diffrn_reflns_limit_l_max 19
_diffrn_reflns_limit_l_min -24
_diffrn_reflns_number 14920
_diffrn_reflns_theta_full 25.05
_diffrn_reflns_theta_max 25.05
_diffrn_reflns_theta_min 1.98
_exptl_absorpt_coefficient_mu 1.114
_exptl_absorpt_correction_T_max 0.9261
_exptl_absorpt_correction_T_min 0.8508
_exptl_absorpt_correction_type multi-scan
_exptl_crystal_colour green
_exptl_crystal_density_diffrn 1.482
_exptl_crystal_density_method 'not measured'
_exptl_crystal_description prism
_exptl_crystal_F_000 2024
_exptl_crystal_size_max 0.15
_exptl_crystal_size_mid 0.13
_exptl_crystal_size_min 0.07
_refine_diff_density_max 0.330
_refine_diff_density_min -0.497
_refine_diff_density_rms 0.068
_refine_ls_extinction_method none
_refine_ls_goodness_of_fit_ref 0.864
_refine_ls_hydrogen_treatment constr
_refine_ls_matrix_type full
_refine_ls_number_parameters 235
_refine_ls_number_reflns 3855
_refine_ls_number_restraints 0
_refine_ls_restrained_S_all 0.864
_refine_ls_R_factor_all 0.0868
_refine_ls_R_factor_gt 0.0432
_refine_ls_shift/su_max 0.000
_refine_ls_shift/su_mean 0.000
_refine_ls_structure_factor_coef Fsqd
_refine_ls_weighting_details 'calc w=1/[\s^2^(Fo^2^)+(0.0649P)^2^+6.9502P] where P=(Fo^2^+2Fc^2^)/3'
_refine_ls_weighting_scheme calc
_refine_ls_wR_factor_gt 0.1043
_refine_ls_wR_factor_ref 0.1307
_reflns_number_gt 2242
_reflns_number_total 3855
_reflns_threshold_expression >2sigma(I)
_cod_data_source_file ja503683y_si_001.cif
_cod_data_source_block complex_1
_cod_depositor_comments 'Adding full bibliography for 4122079--4122082.cif.'
_cod_original_cell_volume 4351.7(18)
_cod_original_sg_symbol_H-M 'C 2/c'
_cod_database_code 4122079

loop_
_symmetry_equiv_pos_as_xyz
'x, y, z'
'-x, y, -z+1/2'
'x+1/2, y+1/2, z'
'-x+1/2, y+1/2, -z+1/2'
'-x, -y, -z'
'x, -y, z-1/2'
'-x+1/2, -y+1/2, -z'
'x+1/2, -y+1/2, z-1/2'

loop_
_atom_site_label
_atom_site_type_symbol
_atom_site_fract_x
_atom_site_fract_y
_atom_site_fract_z
_atom_site_U_iso_or_equiv
_atom_site_adp_type
_atom_site_occupancy
_atom_site_symmetry_multiplicity
_atom_site_calc_flag
_atom_site_refinement_flags
C1 C 0.3989(3) 0.9968(3) 0.3004(2) 0.0416(12) Uani 1 1 d .
H1A H 0.3564 1.0032 0.3261 0.050 Uiso 1 1 calc R
H1B H 0.3843 1.0444 0.2621 0.050 Uiso 1 1 calc R
C2 C 0.4859(3) 1.0167(3) 0.3461(2) 0.0454(12) Uani 1 1 d .
H2A H 0.5283 1.0067 0.3208 0.054 Uiso 1 1 calc R
H2B H 0.4898 1.0859 0.3619 0.054 Uiso 1 1 calc R
C3 C 0.5863(3) 0.9678(3) 0.4493(2) 0.0451(12) Uani 1 1 d .
H3A H 0.5890 1.0340 0.4703 0.054 Uiso 1 1 calc R
H3B H 0.6295 0.9646 0.4242 0.054 Uiso 1 1 calc R
C4 C 0.6039(3) 0.8911(3) 0.5033(2) 0.0425(12) Uani 1 1 d .
H4A H 0.6590 0.9050 0.5379 0.051 Uiso 1 1 calc R
H4B H 0.5585 0.8916 0.5263 0.051 Uiso 1 1 calc R
C5 C 0.6379(3) 0.7230(3) 0.5233(2) 0.0409(12) Uani 1 1 d .
H5A H 0.6009 0.7189 0.5537 0.049 Uiso 1 1 calc R
H5B H 0.6964 0.7397 0.5515 0.049 Uiso 1 1 calc R
C6 C 0.6385(3) 0.6274(3) 0.4888(2) 0.0404(12) Uani 1 1 d .
H6A H 0.6726 0.6330 0.4562 0.048 Uiso 1 1 calc R
H6B H 0.6652 0.5767 0.5232 0.048 Uiso 1 1 calc R
C7 C 0.5509(3) 0.5018(3) 0.4257(2) 0.0393(11) Uani 1 1 d .
H7A H 0.5625 0.4526 0.4629 0.047 Uiso 1 1 calc R
H7B H 0.5950 0.4948 0.4016 0.047 Uiso 1 1 calc R
C8 C 0.4646(3) 0.4846(3) 0.3769(2) 0.0399(11) Uani 1 1 d .
H8A H 0.4612 0.4172 0.3579 0.048 Uiso 1 1 calc R
H8B H 0.4205 0.4912 0.4011 0.048 Uiso 1 1 calc R
C9 C 0.3764(3) 0.5325(3) 0.2692(2) 0.0413(12) Uani 1 1 d .
H9A H 0.3261 0.5284 0.2866 0.050 Uiso 1 1 calc R
H9B H 0.3836 0.4680 0.2489 0.050 Uiso 1 1 calc R
C10 C 0.3631(3) 0.6117(3) 0.2160(2) 0.0432(12) Uani 1 1 d .
H10A H 0.4146 0.6177 0.2002 0.052 Uiso 1 1 calc R
H10B H 0.3142 0.5945 0.1762 0.052 Uiso 1 1 calc R
C11 C 0.3300(4) 0.7787(4) 0.1951(2) 0.0532(14) Uani 1 1 d .
H11A H 0.2773 0.7630 0.1582 0.064 Uiso 1 1 calc R
H11B H 0.3777 0.7837 0.1747 0.064 Uiso 1 1 calc R
C12 C 0.3192(3) 0.8747(3) 0.2276(2) 0.0462(13) Uani 1 1 d .
H12A H 0.3017 0.9267 0.1924 0.055 Uiso 1 1 calc R
H12B H 0.2746 0.8687 0.2513 0.055 Uiso 1 1 calc R
N1 N 0.1345(3) 0.7501(3) 0.2896(2) 0.0631(13) Uani 1 1 d .
N2 N 0.1168(2) 0.7472(3) 0.4264(2) 0.0456(10) Uani 1 1 d .
O1 O 0.0932(4) 0.7513(3) 0.2319(2) 0.117(2) Uani 1 1 d .
O2 O 0.0630(2) 0.7456(2) 0.4545(2) 0.0641(11) Uani 1 1 d .
O3 O 0.39853(19) 0.8990(2) 0.27503(14) 0.0374(7) Uani 1 1 d .
O4 O 0.50363(18) 0.9515(2) 0.40369(14) 0.0367(7) Uani 1 1 d .
O5 O 0.60711(18) 0.7972(2) 0.47326(14) 0.0352(7) Uani 1 1 d .
O6 O 0.55396(17) 0.5987(2) 0.45338(14) 0.0348(7) Uani 1 1 d .
O7 O 0.44994(18) 0.55494(19) 0.32336(14) 0.0344(7) Uani 1 1 d .
O8 O 0.34692(18) 0.7031(2) 0.24436(13) 0.0354(7) Uani 1 1 d .
S1 S 0.26216(7) 0.88957(8) 0.39760(6) 0.0367(3) Uani 1 1 d .
H1 H 0.2891 0.9004 0.4584 0.044 Uiso 1 1 d R
S2 S 0.26659(7) 0.61401(8) 0.39773(6) 0.0375(3) Uani 1 1 d .
H2 H 0.2528 0.5680 0.4435 0.045 Uiso 1 1 d R
Fe1 Fe 0.17952(4) 0.75015(4) 0.37444(3) 0.0345(2) Uani 1 1 d .
K1 K 0.43566(5) 0.75177(6) 0.38216(4) 0.0291(2) Uani 1 1 d .

loop_
_atom_site_aniso_label
_atom_site_aniso_U_11
_atom_site_aniso_U_22
_atom_site_aniso_U_33
_atom_site_aniso_U_23
_atom_site_aniso_U_13
_atom_site_aniso_U_12
C1 0.061(3) 0.025(2) 0.043(3) 0.012(2) 0.023(3) 0.012(2)
C2 0.065(3) 0.028(3) 0.050(3) 0.006(2) 0.028(3) -0.004(2)
C3 0.039(3) 0.028(3) 0.067(3) -0.012(2) 0.014(2) -0.018(2)
C4 0.036(3) 0.043(3) 0.041(3) -0.014(2) 0.000(2) -0.010(2)
C5 0.033(3) 0.050(3) 0.032(2) 0.007(2) -0.003(2) -0.003(2)
C6 0.029(3) 0.043(3) 0.044(3) 0.016(2) 0.003(2) 0.004(2)
C7 0.051(3) 0.028(3) 0.043(3) 0.008(2) 0.021(2) 0.012(2)
C8 0.054(3) 0.021(2) 0.049(3) -0.002(2) 0.024(2) -0.001(2)
C9 0.043(3) 0.033(3) 0.045(3) -0.013(2) 0.009(2) -0.010(2)
C10 0.044(3) 0.043(3) 0.040(3) -0.021(2) 0.009(2) -0.003(2)
C11 0.065(4) 0.059(3) 0.024(2) 0.000(2) -0.005(2) 0.012(3)
C12 0.053(3) 0.042(3) 0.035(3) 0.008(2) 0.000(2) 0.019(2)
N1 0.077(3) 0.032(2) 0.058(3) -0.006(2) -0.015(2) -0.008(2)
N2 0.031(2) 0.025(2) 0.086(3) 0.000(2) 0.025(2) 0.0002(19)
O1 0.166(5) 0.053(3) 0.073(3) 0.000(2) -0.057(3) -0.009(3)
O2 0.051(2) 0.044(2) 0.113(3) -0.004(2) 0.048(2) -0.0032(18)
O3 0.0409(18) 0.0300(17) 0.0379(17) 0.0026(14) 0.0062(14) 0.0069(15)
O4 0.0404(18) 0.0303(16) 0.0398(17) 0.0002(14) 0.0123(14) -0.0112(15)
O5 0.0389(18) 0.0318(16) 0.0304(16) -0.0054(14) 0.0030(13) -0.0058(14)
O6 0.0316(17) 0.0275(16) 0.0450(18) 0.0039(14) 0.0107(14) 0.0032(14)
O7 0.0357(17) 0.0271(16) 0.0385(17) 0.0017(13) 0.0080(14) -0.0030(14)
O8 0.0395(17) 0.0372(17) 0.0259(15) -0.0074(14) 0.0038(13) 0.0062(15)
S1 0.0380(7) 0.0294(6) 0.0440(7) -0.0013(5) 0.0142(5) -0.0045(5)
S2 0.0397(7) 0.0274(6) 0.0504(8) 0.0026(5) 0.0209(6) 0.0039(5)
Fe1 0.0277(3) 0.0259(3) 0.0473(4) -0.0014(3) 0.0069(3) -0.0011(3)
K1 0.0287(5) 0.0258(5) 0.0297(5) 0.0001(4) 0.0035(4) -0.0010(4)

loop_
_atom_type_symbol
_atom_type_description
_atom_type_scat_dispersion_real
_atom_type_scat_dispersion_imag
_atom_type_scat_source
C C 0.0033 0.0016 'International Tables Vol C Tables 4.2.6.8 and 6.1.1.4'
H H 0.0000 0.0000 'International Tables Vol C Tables 4.2.6.8 and 6.1.1.4'
N N 0.0061 0.0033 'International Tables Vol C Tables 4.2.6.8 and 6.1.1.4'
O O 0.0106 0.0060 'International Tables Vol C Tables 4.2.6.8 and 6.1.1.4'
S S 0.1246 0.1234 'International Tables Vol C Tables 4.2.6.8 and 6.1.1.4'
Fe Fe 0.3463 0.8444 'International Tables Vol C Tables 4.2.6.8 and 6.1.1.4'
K K 0.2009 0.2494 'International Tables Vol C Tables 4.2.6.8 and 6.1.1.4'

loop_
_geom_angle_atom_site_label_1
_geom_angle_atom_site_label_2
_geom_angle_atom_site_label_3
_geom_angle
_geom_angle_site_symmetry_1
_geom_angle_site_symmetry_3
O3 C1 C2 107.5(4) . .
O3 C1 H1A 110.2 . .
C2 C1 H1A 110.2 . .
O3 C1 H1B 110.2 . .
C2 C1 H1B 110.2 . .
H1A C1 H1B 108.5 . .
O4 C2 C1 109.4(4) . .
O4 C2 H2A 109.8 . .
C1 C2 H2A 109.8 . .
O4 C2 H2B 109.8 . .
C1 C2 H2B 109.8 . .
H2A C2 H2B 108.2 . .
O4 C3 C4 108.7(3) . .
O4 C3 H3A 109.9 . .
C4 C3 H3A 109.9 . .
O4 C3 H3B 109.9 . .
C4 C3 H3B 109.9 . .
H3A C3 H3B 108.3 . .
O5 C4 C3 109.4(4) . .
O5 C4 H4A 109.8 . .
C3 C4 H4A 109.8 . .
O5 C4 H4B 109.8 . .
C3 C4 H4B 109.8 . .
H4A C4 H4B 108.2 . .
O5 C5 C6 109.3(4) . .
O5 C5 H5A 109.8 . .
C6 C5 H5A 109.8 . .
O5 C5 H5B 109.8 . .
C6 C5 H5B 109.8 . .
H5A C5 H5B 108.3 . .
O6 C6 C5 110.1(4) . .
O6 C6 H6A 109.6 . .
C5 C6 H6A 109.6 . .
O6 C6 H6B 109.6 . .
C5 C6 H6B 109.6 . .
H6A C6 H6B 108.1 . .
O6 C7 C8 109.0(3) . .
O6 C7 H7A 109.9 . .
C8 C7 H7A 109.9 . .
O6 C7 H7B 109.9 . .
C8 C7 H7B 109.9 . .
H7A C7 H7B 108.3 . .
O7 C8 C7 108.9(3) . .
O7 C8 H8A 109.9 . .
C7 C8 H8A 109.9 . .
O7 C8 H8B 109.9 . .
C7 C8 H8B 109.9 . .
H8A C8 H8B 108.3 . .
O7 C9 C10 108.9(3) . .
O7 C9 H9A 109.9 . .
C10 C9 H9A 109.9 . .
O7 C9 H9B 109.9 . .
C10 C9 H9B 109.9 . .
H9A C9 H9B 108.3 . .
O8 C10 C9 109.5(4) . .
O8 C10 H10A 109.8 . .
C9 C10 H10A 109.8 . .
O8 C10 H10B 109.8 . .
C9 C10 H10B 109.8 . .
H10A C10 H10B 108.2 . .
O8 C11 C12 110.0(4) . .
O8 C11 H11A 109.7 . .
C12 C11 H11A 109.7 . .
O8 C11 H11B 109.7 . .
C12 C11 H11B 109.7 . .
H11A C11 H11B 108.2 . .
O3 C12 C11 107.7(4) . .
O3 C12 H12A 110.2 . .
C11 C12 H12A 110.2 . .
O3 C12 H12B 110.2 . .
C11 C12 H12B 110.2 . .
H12A C12 H12B 108.5 . .
O1 N1 Fe1 171.4(6) . .
O2 N2 Fe1 170.5(4) . .
N2 O2 K1 134.3(3) . 7_566
C12 O3 C1 111.8(3) . .
C12 O3 K1 107.8(2) . .
C1 O3 K1 113.0(2) . .
C3 O4 C2 111.7(3) . .
C3 O4 K1 119.6(2) . .
C2 O4 K1 118.2(2) . .
C5 O5 C4 112.1(3) . .
C5 O5 K1 112.4(2) . .
C4 O5 K1 108.2(2) . .
C6 O6 C7 111.8(3) . .
C6 O6 K1 117.8(2) . .
C7 O6 K1 121.0(2) . .
C9 O7 C8 111.9(3) . .
C9 O7 K1 111.2(2) . .
C8 O7 K1 108.0(2) . .
C11 O8 C10 111.4(3) . .
C11 O8 K1 118.4(2) . .
C10 O8 K1 120.1(2) . .
Fe1 S1 K1 89.21(4) . .
Fe1 S1 H1 109.4 . .
K1 S1 H1 95.5 . .
Fe1 S2 K1 90.65(4) . .
Fe1 S2 H2 109.5 . .
K1 S2 H2 134.1 . .
N2 Fe1 N1 119.3(2) . .
N2 Fe1 S1 108.79(13) . .
N1 Fe1 S1 105.62(15) . .
N2 Fe1 S2 107.86(13) . .
N1 Fe1 S2 105.86(16) . .
S1 Fe1 S2 109.11(5) . .
O8 K1 O3 58.49(8) . .
O8 K1 O4 115.33(9) . .
O3 K1 O4 57.25(8) . .
O8 K1 O6 113.66(8) . .
O3 K1 O6 146.09(9) . .
O4 K1 O6 114.66(8) . .
O8 K1 O5 142.36(9) . .
O3 K1 O5 106.55(8) . .
O4 K1 O5 57.20(8) . .
O6 K1 O5 57.51(8) . .
O8 K1 O7 57.85(8) . .
O3 K1 O7 109.83(8) . .
O4 K1 O7 145.80(9) . .
O6 K1 O7 56.13(8) . .
O5 K1 O7 105.75(8) . .
O8 K1 O2 147.84(9) . 7_566
O3 K1 O2 133.54(8) . 7_566
O4 K1 O2 87.01(8) . 7_566
O6 K1 O2 72.48(8) . 7_566
O5 K1 O2 68.77(8) . 7_566
O7 K1 O2 115.93(8) . 7_566
O8 K1 S2 76.81(7) . .
O3 K1 S2 116.66(7) . .
O4 K1 S2 140.87(7) . .
O6 K1 S2 90.13(6) . .
O5 K1 S2 134.55(6) . .
O7 K1 S2 73.00(6) . .
O2 K1 S2 71.53(6) 7_566 .
O8 K1 S1 91.10(6) . .
O3 K1 S1 72.62(6) . .
O4 K1 S1 76.89(6) . .
O6 K1 S1 140.75(6) . .
O5 K1 S1 118.78(7) . .
O7 K1 S1 132.94(6) . .
O2 K1 S1 70.84(7) 7_566 .
S2 K1 S1 65.41(3) . .

loop_
_geom_bond_atom_site_label_1
_geom_bond_atom_site_label_2
_geom_bond_distance
_geom_bond_site_symmetry_2
C1 O3 1.425(5) .
C1 C2 1.484(6) .
C1 H1A 0.9900 .
C1 H1B 0.9900 .
C2 O4 1.435(5) .
C2 H2A 0.9900 .
C2 H2B 0.9900 .
C3 O4 1.420(5) .
C3 C4 1.483(6) .
C3 H3A 0.9900 .
C3 H3B 0.9900 .
C4 O5 1.423(5) .
C4 H4A 0.9900 .
C4 H4B 0.9900 .
C5 O5 1.419(5) .
C5 C6 1.479(6) .
C5 H5A 0.9900 .
C5 H5B 0.9900 .
C6 O6 1.418(5) .
C6 H6A 0.9900 .
C6 H6B 0.9900 .
C7 O6 1.428(5) .
C7 C8 1.493(6) .
C7 H7A 0.9900 .
C7 H7B 0.9900 .
C8 O7 1.420(5) .
C8 H8A 0.9900 .
C8 H8B 0.9900 .
C9 O7 1.412(5) .
C9 C10 1.500(6) .
C9 H9A 0.9900 .
C9 H9B 0.9900 .
C10 O8 1.427(5) .
C10 H10A 0.9900 .
C10 H10B 0.9900 .
C11 O8 1.407(5) .
C11 C12 1.497(6) .
C11 H11A 0.9900 .
C11 H11B 0.9900 .
C12 O3 1.416(5) .
C12 H12A 0.9900 .
C12 H12B 0.9900 .
N1 O1 1.177(5) .
N1 Fe1 1.676(4) .
N2 O2 1.184(5) .
N2 Fe1 1.680(4) .
O2 K1 3.333(4) 7_566
O3 K1 2.896(3) .
O4 K1 2.916(3) .
O5 K1 2.949(3) .
O6 K1 2.925(3) .
O7 K1 2.968(3) .
O8 K1 2.847(3) .
S1 Fe1 2.2955(13) .
S1 K1 3.4935(15) .
S1 H1 1.2000 .
S2 Fe1 2.2987(13) .
S2 K1 3.4333(15) .
S2 H2 1.2000 .
K1 O2 3.333(4) 7_566
